data_4314536
loop_
_publ_author_name
'Yulia A. Pozdnyakova'
'Alexander A. Korlyukov'
'Elena G. Kononova'
'Konstantin A. Lyssenko'
'Alexander S. Peregudov'
'Olga I. Shchegolikhina'

_publ_section_title
;
 Cyclotetrasiloxanetetrols with Methyl Groups at Silicon: Isomers all-cis-
 and cis-trans-cis-[MeSi(O)OH]4
;
_journal_name_full 'Inorganic Chemistry'
_journal_page_first 572
_journal_page_last 577
_journal_paper_doi 10.1021/ic9017079
_journal_volume 49
_journal_year 2010
_chemical_formula_moiety 'C4 H16 O8 Si4'
_chemical_formula_sum 'C4 H16 O8 Si4'
_chemical_formula_weight 304.53
_chemical_name_systematic
; 
 ? 
;
_space_group_IT_number 14
_symmetry_cell_setting monoclinic
_symmetry_space_group_name_Hall '-P 2yn'
_symmetry_space_group_name_H-M 'P 1 21/n 1'
_atom_sites_solution_hydrogens geom
_atom_sites_solution_primary direct
_atom_sites_solution_secondary difmap
_audit_creation_method SHELXL-97
_cell_angle_alpha 90.00
_cell_angle_beta 111.283(5)
_cell_angle_gamma 90.00
_cell_formula_units_Z 4
_cell_length_a 12.018(3)
_cell_length_b 8.490(2)
_cell_length_c 14.342(3)
_cell_measurement_reflns_used 407
_cell_measurement_temperature 120(2)
_cell_measurement_theta_max 28
_cell_measurement_theta_min 3
_cell_volume 1363.6(6)
_computing_cell_refinement 'SAINTPlus (Bruker, 1998a)'
_computing_data_collection 'SMART (Bruker, 1998b)'
_computing_data_reduction 'SAINTPlus (Bruker, 1998a)'
_computing_molecular_graphics 'SHELXTL ver. 5.1 (Sheldrick, 1998b)'
_computing_publication_material 'SHELXTL ver. 5.1 (Sheldrick, 1998b)'
_computing_structure_refinement 'SHELXTL ver. 5.1 (Sheldrick, 1998b)'
_computing_structure_solution 'SHELXTL ver. 5.1 (Sheldrick, 1998b)'
_diffrn_ambient_temperature 120(2)
_diffrn_measured_fraction_theta_full 0.960
_diffrn_measured_fraction_theta_max 0.960
_diffrn_measurement_device_type 'Bruker SMART 1000 CCD area detector'
_diffrn_measurement_method 'phi and omega scans'
_diffrn_radiation_monochromator graphite
_diffrn_radiation_source 'fine-focus sealed tube'
_diffrn_radiation_type MoK\a
_diffrn_radiation_wavelength 0.71073
_diffrn_reflns_av_R_equivalents 0.0190
_diffrn_reflns_av_sigmaI/netI 0.0232
_diffrn_reflns_limit_h_max 16
_diffrn_reflns_limit_h_min -10
_diffrn_reflns_limit_k_max 11
_diffrn_reflns_limit_k_min -10
_diffrn_reflns_limit_l_max 7
_diffrn_reflns_limit_l_min -19
_diffrn_reflns_number 6845
_diffrn_reflns_theta_full 28.99
_diffrn_reflns_theta_max 28.99
_diffrn_reflns_theta_min 2.76
_exptl_absorpt_coefficient_mu 0.456
_exptl_absorpt_correction_T_max 0.918
_exptl_absorpt_correction_T_min 0.860
_exptl_absorpt_correction_type multi-scan
_exptl_absorpt_process_details 'SADABS (Sheldrick, 1998a)'
_exptl_crystal_colour colorless
_exptl_crystal_density_diffrn 1.483
_exptl_crystal_density_method 'not measured'
_exptl_crystal_description prism
_exptl_crystal_F_000 640
_exptl_crystal_size_max 0.34
_exptl_crystal_size_mid 0.20
_exptl_crystal_size_min 0.19
_refine_diff_density_max 0.592
_refine_diff_density_min -0.410
_refine_diff_density_rms 0.091
_refine_ls_extinction_method none
_refine_ls_goodness_of_fit_ref 1.175
_refine_ls_hydrogen_treatment mixed
_refine_ls_matrix_type full
_refine_ls_number_parameters 193
_refine_ls_number_reflns 3487
_refine_ls_number_restraints 0
_refine_ls_restrained_S_all 1.175
_refine_ls_R_factor_all 0.0539
_refine_ls_R_factor_gt 0.0458
_refine_ls_shift/su_max 0.000
_refine_ls_shift/su_mean 0.006
_refine_ls_structure_factor_coef Fsqd
_refine_ls_weighting_details 'calc w=1/[\s^2^(Fo^2^)+(0.0350P)^2^+2.0000P] where P=(Fo^2^+2Fc^2^)/3'
_refine_ls_weighting_scheme calc
_refine_ls_wR_factor_gt 0.1040
_refine_ls_wR_factor_ref 0.1075
_reflns_number_gt 2852
_reflns_number_total 3487
_reflns_threshold_expression I>2\s(I)
_cod_data_source_file ic9017079_si_001_2.cif
_cod_data_source_block propm
_cod_depositor_comments
;
The following automatic conversions were performed:

'_symmetry_cell_setting' value 'Monoclinic' changed to 'monoclinic'
according to the built-in table from CIF Core dictionary named
'cif_core.dic' version 2.4.1 from 2010-06-29.

Automatic conversion script
Id: cif_fix_values 1646 2011-03-28 12:23:43Z adriana 
;
_cod_original_sg_symbol_H-M 'P 21/n'
_cod_database_code 4314536

loop_
_symmetry_equiv_pos_as_xyz
'x, y, z'
'-x+1/2, y+1/2, -z+1/2'
'-x, -y, -z'
'x-1/2, -y-1/2, z-1/2'

loop_
_atom_site_label
_atom_site_type_symbol
_atom_site_fract_x
_atom_site_fract_y
_atom_site_fract_z
_atom_site_U_iso_or_equiv
_atom_site_adp_type
_atom_site_occupancy
_atom_site_symmetry_multiplicity
_atom_site_calc_flag
_atom_site_refinement_flags
_atom_site_disorder_assembly
_atom_site_disorder_group
Si1 Si 0.86001(6) 0.79803(8) 0.17852(5) 0.01986(15) Uani 1 1 d . . .
Si2 Si 0.65237(5) 0.75252(8) -0.02314(5) 0.01891(15) Uani 1 1 d . . .
Si3 Si 0.68785(5) 1.09111(7) -0.08522(5) 0.01839(14) Uani 1 1 d . . .
Si4 Si 0.89024(5) 1.14179(7) 0.11964(5) 0.01781(14) Uani 1 1 d . . .
O1 O 0.91618(14) 0.9609(2) 0.15583(13) 0.0229(3) Uani 1 1 d . . .
O2 O 0.72782(15) 0.7711(2) 0.09548(12) 0.0240(4) Uani 1 1 d . . .
O3 O 0.68060(15) 0.9012(2) -0.08227(12) 0.0234(4) Uani 1 1 d . . .
O4 O 0.76423(14) 1.1548(2) 0.02703(12) 0.0220(3) Uani 1 1 d . . .
O5 O 0.84616(15) 0.8088(2) 0.28672(12) 0.0287(4) Uani 1 1 d . . .
H5O H 0.7811 0.7934 0.2968 0.034 Uiso 1 1 d R . .
O6 O 0.51371(15) 0.7554(2) -0.03109(13) 0.0280(4) Uani 1 1 d . . .
H6O H 0.4569 0.7319 -0.0898 0.034 Uiso 1 1 d R . .
O7 O 0.55602(15) 1.1712(2) -0.12013(12) 0.0231(3) Uani 1 1 d . . .
H7O H 0.5364 1.1837 -0.0667 0.028 Uiso 1 1 d R . .
O8 O 0.87273(15) 1.2511(2) 0.20630(12) 0.0231(4) Uani 1 1 d . . .
H8O H 0.9399 1.2722 0.2593 0.028 Uiso 1 1 d R . .
C1 C 0.9621(3) 0.6389(3) 0.1768(2) 0.0284(5) Uani 1 1 d . . .
H1A H 0.973(3) 0.638(4) 0.114(3) 0.039(9) Uiso 1 1 d . . .
H1B H 1.039(3) 0.661(4) 0.222(3) 0.046(10) Uiso 1 1 d . . .
H1C H 0.933(4) 0.538(5) 0.191(3) 0.064(12) Uiso 1 1 d . . .
C2 C 0.6886(3) 0.5711(3) -0.0745(2) 0.0300(5) Uani 1 1 d . . .
H2C H 0.637(3) 0.562(4) -0.142(3) 0.045(9) Uiso 1 1 d . . .
H2B H 0.777(3) 0.573(4) -0.072(2) 0.043(9) Uiso 1 1 d . . .
H2A H 0.686(4) 0.484(5) -0.036(3) 0.061(12) Uiso 1 1 d . . .
C3 C 0.7576(2) 1.1439(3) -0.1756(2) 0.0260(5) Uani 1 1 d . . .
H3C H 0.758(3) 1.260(4) -0.183(2) 0.029(8) Uiso 1 1 d . . .
H3B H 0.712(3) 1.101(4) -0.243(2) 0.032(8) Uiso 1 1 d . . .
H3A H 0.831(3) 1.103(4) -0.159(3) 0.043(9) Uiso 1 1 d . . .
C4 C 1.0133(2) 1.2108(3) 0.0827(2) 0.0254(5) Uani 1 1 d . . .
H4C H 1.094(3) 1.195(4) 0.136(2) 0.032(8) Uiso 1 1 d . . .
H4B H 1.014(3) 1.155(4) 0.027(3) 0.042(9) Uiso 1 1 d . . .
H4A H 1.007(3) 1.316(5) 0.072(3) 0.051(10) Uiso 1 1 d . . .

loop_
_atom_site_aniso_label
_atom_site_aniso_U_11
_atom_site_aniso_U_22
_atom_site_aniso_U_33
_atom_site_aniso_U_23
_atom_site_aniso_U_13
_atom_site_aniso_U_12
Si1 0.0164(3) 0.0242(3) 0.0165(3) 0.0033(2) 0.0030(2) -0.0012(2)
Si2 0.0157(3) 0.0227(3) 0.0165(3) -0.0008(2) 0.0037(2) -0.0011(2)
Si3 0.0172(3) 0.0208(3) 0.0147(3) 0.0003(2) 0.0028(2) 0.0011(2)
Si4 0.0159(3) 0.0199(3) 0.0158(3) -0.0007(2) 0.0036(2) -0.0007(2)
O1 0.0177(8) 0.0236(8) 0.0239(8) 0.0034(7) 0.0032(7) -0.0015(6)
O2 0.0184(8) 0.0324(9) 0.0174(8) 0.0013(7) 0.0022(7) -0.0028(7)
O3 0.0269(9) 0.0210(8) 0.0209(8) 0.0008(6) 0.0071(7) 0.0004(7)
O4 0.0180(8) 0.0254(8) 0.0173(8) -0.0032(6) 0.0001(7) 0.0014(6)
O5 0.0182(8) 0.0486(11) 0.0175(8) 0.0031(8) 0.0044(7) -0.0019(8)
O6 0.0157(8) 0.0478(11) 0.0182(8) -0.0083(7) 0.0034(7) -0.0025(7)
O7 0.0191(8) 0.0319(9) 0.0163(8) 0.0011(7) 0.0040(7) 0.0045(7)
O8 0.0168(8) 0.0322(9) 0.0175(8) -0.0049(7) 0.0030(7) 0.0002(7)
C1 0.0273(13) 0.0270(13) 0.0292(13) 0.0043(10) 0.0080(12) 0.0028(10)
C2 0.0353(14) 0.0253(13) 0.0310(14) -0.0026(10) 0.0140(12) 0.0002(11)
C3 0.0260(13) 0.0302(13) 0.0233(12) 0.0046(10) 0.0108(11) 0.0043(10)
C4 0.0237(12) 0.0255(12) 0.0297(13) -0.0014(10) 0.0129(11) -0.0026(10)

loop_
_atom_type_symbol
_atom_type_description
_atom_type_scat_dispersion_real
_atom_type_scat_dispersion_imag
_atom_type_scat_source
C C 0.0033 0.0016 'International Tables Vol C Tables 4.2.6.8 and 6.1.1.4'
H H 0.0000 0.0000 'International Tables Vol C Tables 4.2.6.8 and 6.1.1.4'
O O 0.0106 0.0060 'International Tables Vol C Tables 4.2.6.8 and 6.1.1.4'
Si Si 0.0817 0.0704 'International Tables Vol C Tables 4.2.6.8 and 6.1.1.4'

loop_
_geom_angle_atom_site_label_1
_geom_angle_atom_site_label_2
_geom_angle_atom_site_label_3
_geom_angle
_geom_angle_site_symmetry_1
_geom_angle_site_symmetry_3
_geom_angle_publ_flag
O2 Si1 O1 109.97(9) . . ?
O2 Si1 O5 107.31(9) . . ?
O1 Si1 O5 109.77(10) . . ?
O2 Si1 C1 111.68(12) . . ?
O1 Si1 C1 107.23(11) . . ?
O5 Si1 C1 110.88(12) . . ?
O2 Si2 O3 109.24(9) . . ?
O2 Si2 O6 103.92(9) . . ?
O3 Si2 O6 110.74(10) . . ?
O2 Si2 C2 112.39(12) . . ?
O3 Si2 C2 108.66(11) . . ?
O6 Si2 C2 111.82(12) . . ?
O3 Si3 O7 111.67(10) . . ?
O3 Si3 O4 108.77(9) . . ?
O7 Si3 O4 107.57(9) . . ?
O3 Si3 C3 107.73(11) . . ?
O7 Si3 C3 108.90(11) . . ?
O4 Si3 C3 112.25(11) . . ?
O1 Si4 O4 110.08(9) . . ?
O1 Si4 O8 111.14(10) . . ?
O4 Si4 O8 104.29(9) . . ?
O1 Si4 C4 108.30(11) . . ?
O4 Si4 C4 110.71(11) . . ?
O8 Si4 C4 112.30(11) . . ?
Si4 O1 Si1 146.00(12) . . ?
Si2 O2 Si1 144.34(12) . . ?
Si3 O3 Si2 144.37(12) . . ?
Si4 O4 Si3 144.45(11) . . ?
Si1 O5 H5O 124.8 . . ?
Si2 O6 H6O 118.4 . . ?
Si3 O7 H7O 108.6 . . ?
Si4 O8 H8O 115.7 . . ?
Si1 C1 H1A 110(2) . . ?
Si1 C1 H1B 110(2) . . ?
H1A C1 H1B 103(3) . . ?
Si1 C1 H1C 110(2) . . ?
H1A C1 H1C 112(3) . . ?
H1B C1 H1C 112(3) . . ?
Si2 C2 H2C 109(2) . . ?
Si2 C2 H2B 111.3(19) . . ?
H2C C2 H2B 108(3) . . ?
Si2 C2 H2A 111(2) . . ?
H2C C2 H2A 113(3) . . ?
H2B C2 H2A 104(3) . . ?
Si3 C3 H3C 110.2(18) . . ?
Si3 C3 H3B 111.4(17) . . ?
H3C C3 H3B 106(2) . . ?
Si3 C3 H3A 112(2) . . ?
H3C C3 H3A 112(3) . . ?
H3B C3 H3A 105(3) . . ?
Si4 C4 H4C 113.1(18) . . ?
Si4 C4 H4B 110(2) . . ?
H4C C4 H4B 106(3) . . ?
Si4 C4 H4A 110(2) . . ?
H4C C4 H4A 105(3) . . ?
H4B C4 H4A 112(3) . . ?

loop_
_geom_bond_atom_site_label_1
_geom_bond_atom_site_label_2
_geom_bond_distance
_geom_bond_site_symmetry_2
_geom_bond_publ_flag
Si1 O2 1.6190(18) . ?
Si1 O1 1.6226(18) . ?
Si1 O5 1.6223(18) . ?
Si1 C1 1.831(3) . ?
Si2 O2 1.6191(18) . ?
Si2 O3 1.6240(18) . ?
Si2 O6 1.6288(18) . ?
Si2 C2 1.826(3) . ?
Si3 O3 1.6157(18) . ?
Si3 O7 1.6271(18) . ?
Si3 O4 1.6292(17) . ?
Si3 C3 1.837(3) . ?
Si4 O1 1.6150(18) . ?
Si4 O4 1.6154(17) . ?
Si4 O8 1.6247(17) . ?
Si4 C4 1.838(3) . ?
O5 H5O 0.8561 . ?
O6 H6O 0.8931 . ?
O7 H7O 0.8863 . ?
O8 H8O 0.9041 . ?
C1 H1A 0.96(3) . ?
C1 H1B 0.93(4) . ?
C1 H1C 0.98(4) . ?
C2 H2C 0.95(4) . ?
C2 H2B 1.05(3) . ?
C2 H2A 0.93(4) . ?
C3 H3C 0.99(3) . ?
C3 H3B 0.99(3) . ?
C3 H3A 0.90(4) . ?
C4 H4C 1.01(3) . ?
C4 H4B 0.94(4) . ?
C4 H4A 0.91(4) . ?

loop_
_geom_torsion_atom_site_label_1
_geom_torsion_atom_site_label_2
_geom_torsion_atom_site_label_3
_geom_torsion_atom_site_label_4
_geom_torsion
_geom_torsion_site_symmetry_1
_geom_torsion_site_symmetry_2
_geom_torsion_site_symmetry_3
_geom_torsion_site_symmetry_4
_geom_torsion_publ_flag
O4 Si4 O1 Si1 -41.1(2) . . . . ?
O8 Si4 O1 Si1 73.9(2) . . . . ?
C4 Si4 O1 Si1 -162.3(2) . . . . ?
O2 Si1 O1 Si4 39.0(2) . . . . ?
O5 Si1 O1 Si4 -78.9(2) . . . . ?
C1 Si1 O1 Si4 160.6(2) . . . . ?
O3 Si2 O2 Si1 -53.3(2) . . . . ?
O6 Si2 O2 Si1 -171.6(2) . . . . ?
C2 Si2 O2 Si1 67.4(2) . . . . ?
O1 Si1 O2 Si2 58.0(2) . . . . ?
O5 Si1 O2 Si2 177.4(2) . . . . ?
C1 Si1 O2 Si2 -60.9(2) . . . . ?
O7 Si3 O3 Si2 -70.7(2) . . . . ?
O4 Si3 O3 Si2 47.9(2) . . . . ?
C3 Si3 O3 Si2 169.8(2) . . . . ?
O2 Si2 O3 Si3 -50.2(2) . . . . ?
O6 Si2 O3 Si3 63.7(2) . . . . ?
C2 Si2 O3 Si3 -173.1(2) . . . . ?
O1 Si4 O4 Si3 -56.2(2) . . . . ?
O8 Si4 O4 Si3 -175.52(19) . . . . ?
C4 Si4 O4 Si3 63.5(2) . . . . ?
O3 Si3 O4 Si4 56.0(2) . . . . ?
O7 Si3 O4 Si4 177.07(18) . . . . ?
C3 Si3 O4 Si4 -63.2(2) . . . . ?

loop_
_cod_related_entry_id
_cod_related_entry_database
_cod_related_entry_code
1 ChemSpider 15256579
